data_1535111
loop_
_publ_author_name
'Hatscher, S.T.'
'Urland, W.'

_publ_section_title
;
 Synthesis and structures of chloride thiosilicates with lanthanides Ln3
 Cl (Si S4)2 (Ln = La, Ce, Pr)
;
_journal_name_full 'Materials Research Bulletin'
_journal_page_first 1239
_journal_page_last 1247
_journal_volume 37
_journal_year 2002
_chemical_formula_sum 'Cl Pr3 S8 Si2'
_chemical_name_systematic 'Pr3 Cl (Si S4)2'
_space_group_IT_number 15
_symmetry_space_group_name_Hall '-C 2yc'
_symmetry_space_group_name_H-M 'C 1 2/c 1'
_cell_angle_alpha 90
_cell_angle_beta 97.4
_cell_angle_gamma 90
_cell_formula_units_Z 4
_cell_length_a 15.559
_cell_length_b 7.6415
_cell_length_c 10.932
_cell_volume 1288.925
_citation_journal_id_ASTM MRBUAC
_cod_data_source_file Hatscher_MRBUAC_2002_457.cif
_cod_data_source_block Cl1Pr3S8Si2
_cod_original_formula_sum 'Cl1 Pr3 S8 Si2'
_cod_database_code 1535111

loop_
_symmetry_equiv_pos_as_xyz
x,y,z
-x,y,-z+1/2
-x,-y,-z
x,-y,z-1/2
x+1/2,y+1/2,z
-x+1/2,y+1/2,-z+1/2
-x+1/2,-y+1/2,-z
x+1/2,-y+1/2,z-1/2

loop_
_atom_site_label
_atom_site_type_symbol
_atom_site_fract_x
_atom_site_fract_y
_atom_site_fract_z
_atom_site_occupancy
_atom_site_U_iso_or_equiv
S4 S-2 0.14753 0.40894 -0.16098 1 0.0
S3 S-2 0.0648 0.6594 0.04826 1 0.0
Si1 Si+4 0.15931 0.46785 0.02836 1 0.0
Pr1 Pr+3 0.193062 0.12007 0.6844 1 0.0
Cl1 Cl-1 0 1.0001 0.25 1 0.0
S2 S-2 0.2844 0.57235 0.08511 1 0.0
Pr2 Pr+3 0.5 0.1219 0.75 1 0.0
S1 S-2 0.14516 0.24886 0.14016 1 0.0
